data_4135343
loop_
_publ_author_name
'Wu, Yitao'
'Zhou, Jiong'
'Li, Errui'
'Wang, Mengbin'
'Jie, Kecheng'
'Zhu, Huangtianzhi'
'Huang, Feihe'

_publ_section_title
;
 Selective Separation of Methylfuran and Dimethylfuran by Nonporous
 Adaptive Crystals of Pillararenes.
;
_journal_issue 46
_journal_name_full 'Journal of the American Chemical Society'
_journal_page_first 19722
_journal_page_last 19730
_journal_paper_doi 10.1021/jacs.0c09757
_journal_volume 142
_journal_year 2020
_chemical_formula_moiety '2(C6 H8 O), C55 H70 O10'
_chemical_formula_sum 'C67 H86 O12'
_chemical_formula_weight 1083.35
_space_group_crystal_system monoclinic
_space_group_IT_number 14
_space_group_name_Hall '-P 2yn'
_space_group_name_H-M_alt 'P 1 21/n 1'
_atom_sites_solution_hydrogens geom
_atom_sites_solution_primary dual
_audit_creation_date 2019-11-11
_audit_creation_method
;
Olex2 1.2
(compiled 2018.05.29 svn.r3508 for OlexSys, GUI svn.r5506)
;
_cell_angle_alpha 90
_cell_angle_beta 100.3730(10)
_cell_angle_gamma 90
_cell_formula_units_Z 4
_cell_length_a 13.5823(3)
_cell_length_b 22.8453(6)
_cell_length_c 20.4508(5)
_cell_measurement_reflns_used 9985
_cell_measurement_temperature 170(2)
_cell_measurement_theta_max 54.89
_cell_measurement_theta_min 3.82
_cell_volume 6242.0(3)
_computing_cell_refinement 'SAINT v8.37A (Bruker, 2015)'
_computing_data_reduction 'SAINT v8.37A (Bruker, 2015)'
_computing_molecular_graphics 'Olex2 (Dolomanov et al., 2009)'
_computing_publication_material 'Olex2 (Dolomanov et al., 2009)'
_computing_structure_refinement 'ShelXL (Sheldrick, 2015)'
_computing_structure_solution 'ShelXT (Sheldrick, 2015)'
_diffrn_ambient_temperature 170.02
_diffrn_measured_fraction_theta_full 0.996
_diffrn_measured_fraction_theta_max 0.994
_diffrn_measurement_device_type 'Bruker D8 Venture'
_diffrn_measurement_method '\f and \w scans'
_diffrn_radiation_type GaK\a
_diffrn_radiation_wavelength 1.34139
_diffrn_reflns_av_R_equivalents 0.0435
_diffrn_reflns_av_unetI/netI 0.0326
_diffrn_reflns_Laue_measured_fraction_full 0.996
_diffrn_reflns_Laue_measured_fraction_max 0.994
_diffrn_reflns_limit_h_max 16
_diffrn_reflns_limit_h_min -16
_diffrn_reflns_limit_k_max 22
_diffrn_reflns_limit_k_min -27
_diffrn_reflns_limit_l_max 21
_diffrn_reflns_limit_l_min -24
_diffrn_reflns_number 54766
_diffrn_reflns_point_group_measured_fraction_full 0.996
_diffrn_reflns_point_group_measured_fraction_max 0.994
_diffrn_reflns_theta_full 53.594
_diffrn_reflns_theta_max 54.923
_diffrn_reflns_theta_min 3.155
_diffrn_standards_number 0
_exptl_absorpt_coefficient_mu 0.401
_exptl_absorpt_correction_T_max 0.7508
_exptl_absorpt_correction_T_min 0.5562
_exptl_absorpt_correction_type multi-scan
_exptl_absorpt_process_details
'SADABS-2016/2 (Bruker,2016/2) was used for absorption correction. wR2(int) was 0.1305 before and 0.0600 after correction. The Ratio of minimum to maximum transmission is 0.7408. The \l/2 correction factor is Not present.'
_exptl_crystal_colour colourless
_exptl_crystal_colour_primary colourless
_exptl_crystal_density_diffrn 1.153
_exptl_crystal_description block
_exptl_crystal_F_000 2336
_exptl_crystal_size_max 0.18
_exptl_crystal_size_mid 0.16
_exptl_crystal_size_min 0.15
_refine_diff_density_max 0.793
_refine_diff_density_min -0.421
_refine_diff_density_rms 0.041
_refine_ls_extinction_method none
_refine_ls_goodness_of_fit_ref 1.022
_refine_ls_hydrogen_treatment constr
_refine_ls_matrix_type full
_refine_ls_number_parameters 726
_refine_ls_number_reflns 11814
_refine_ls_number_restraints 0
_refine_ls_restrained_S_all 1.022
_refine_ls_R_factor_all 0.0608
_refine_ls_R_factor_gt 0.0512
_refine_ls_shift/su_max 0.000
_refine_ls_shift/su_mean 0.000
_refine_ls_structure_factor_coef Fsqd
_refine_ls_weighting_details 'w=1/[\s^2^(Fo^2^)+(0.0683P)^2^+2.5034P] where P=(Fo^2^+2Fc^2^)/3'
_refine_ls_weighting_scheme calc
_refine_ls_wR_factor_gt 0.1311
_refine_ls_wR_factor_ref 0.1398
_reflns_Friedel_coverage 0.000
_reflns_number_gt 9979
_reflns_number_total 11814
_reflns_threshold_expression 'I > 2\s(I)'
_cod_data_source_file ja0c09757_si_003.cif
_cod_data_source_block 191111wyt_0m
_cod_depositor_comments 'Adding full bibliography for 4135342--4135349.cif.'
_cod_database_code 4135343
_shelx_shelxl_version_number 2016/6
_shelx_space_group_comment
;
The symmetry employed for this shelxl refinement is uniquely defined
by the following loop, which should always be used as a source of
symmetry information in preference to the above space-group names.
They are only intended as comments.
;
_shelx_estimated_absorpt_t_max 0.942
_shelx_estimated_absorpt_t_min 0.931
_olex2_refinement_description
;
1. Fixed Uiso
 At 1.2 times of:
  All C(H) groups, All C(H,H) groups
 At 1.5 times of:
  All C(H,H,H) groups
2.a Secondary CH2 refined with riding coordinates:
 C17(H17A,H17B), C21(H21A,H21B), C24(H24A,H24B), C29(H29A,H29B), C32(H32A,
 H32B), C35(H35A,H35B), C40(H40A,H40B), C43(H43A,H43B), C46(H46A,H46B),
 C51(H51A,H51B), C54(H54A,H54B), C57(H57A,H57B), C62(H62A,H62B), C65(H65A,H65B),
  C66(H66A,H66B)
2.b Aromatic/amide H refined with riding coordinates:
 C2(H2), C3(H3), C8(H8), C9(H9), C14(H14), C19(H19), C26(H26), C31(H31),
 C37(H37), C42(H42), C48(H48), C53(H53), C59(H59), C64(H64)
2.c Idealised Me refined as rotating group:
 C5(H5A,H5B,H5C), C6(H6A,H6B,H6C), C11(H11A,H11B,H11C), C12(H12A,H12B,H12C),
 C18(H18A,H18B,H18C), C25(H25A,H25B,H25C), C30(H30A,H30B,H30C), C36(H36A,H36B,
 H36C), C41(H41A,H41B,H41C), C47(H47A,H47B,H47C), C52(H52A,H52B,H52C), C58(H58A,
 H58B,H58C), C63(H63A,H63B,H63C), C67(H67A,H67B,H67C)
;
_olex2_submission_special_instructions 'No special instructions were received'

loop_
_space_group_symop_operation_xyz
'x, y, z'
'-x+1/2, y+1/2, -z+1/2'
'-x, -y, -z'
'x-1/2, -y-1/2, z-1/2'

loop_
_atom_site_label
_atom_site_type_symbol
_atom_site_fract_x
_atom_site_fract_y
_atom_site_fract_z
_atom_site_U_iso_or_equiv
_atom_site_adp_type
_atom_site_occupancy
_atom_site_site_symmetry_order
_atom_site_calc_flag
_atom_site_refinement_flags_posn
_atom_site_refinement_flags_adp
_atom_site_refinement_flags_occupancy
_atom_site_disorder_assembly
_atom_site_disorder_group
O1 O 0.29077(10) 0.26367(6) 0.28254(7) 0.0549(3) Uani 1 1 d . . . . .
C1 C 0.19340(15) 0.27060(8) 0.29036(9) 0.0493(4) Uani 1 1 d . . . . .
C2 C 0.17099(19) 0.32752(9) 0.28907(12) 0.0688(6) Uani 1 1 d . . . . .
H2 H 0.108793 0.344507 0.293747 0.083 Uiso 1 1 calc R . . . .
C3 C 0.2588(2) 0.35765(10) 0.27929(12) 0.0757(7) Uani 1 1 d . . . . .
H3 H 0.265773 0.398892 0.276279 0.091 Uiso 1 1 calc R . . . .
C4 C 0.32920(17) 0.31831(9) 0.27510(10) 0.0577(5) Uani 1 1 d . . . . .
C5 C 0.4342(2) 0.32149(14) 0.26590(14) 0.0865(8) Uani 1 1 d . . . . .
H5A H 0.477296 0.302335 0.303404 0.130 Uiso 1 1 calc GR . . . .
H5B H 0.454046 0.362582 0.263700 0.130 Uiso 1 1 calc GR . . . .
H5C H 0.441141 0.301650 0.224481 0.130 Uiso 1 1 calc GR . . . .
C6 C 0.13861(18) 0.21706(10) 0.30206(14) 0.0708(6) Uani 1 1 d . . . . .
H6A H 0.139911 0.189380 0.265617 0.106 Uiso 1 1 calc GR . . . .
H6B H 0.069078 0.227027 0.304194 0.106 Uiso 1 1 calc GR . . . .
H6C H 0.170387 0.199170 0.344144 0.106 Uiso 1 1 calc GR . . . .
O2 O 0.76619(13) 0.45750(7) 0.20942(11) 0.0896(6) Uani 1 1 d . . . . .
C7 C 0.7499(2) 0.40439(11) 0.23458(12) 0.0707(6) Uani 1 1 d . . . . .
C8 C 0.8330(3) 0.37454(17) 0.24081(18) 0.1151(12) Uani 1 1 d . . . . .
H8 H 0.843029 0.335532 0.256719 0.138 Uiso 1 1 calc R . . . .
C9 C 0.9060(2) 0.4112(2) 0.2193(2) 0.1166(12) Uani 1 1 d . . . . .
H9 H 0.973634 0.401170 0.218584 0.140 Uiso 1 1 calc R . . . .
C10 C 0.86306(19) 0.46115(13) 0.20093(17) 0.0868(8) Uani 1 1 d . . . . .
C11 C 0.8962(3) 0.51581(16) 0.1738(3) 0.159(2) Uani 1 1 d . . . . .
H11A H 0.861594 0.520716 0.127779 0.238 Uiso 1 1 calc GR . . . .
H11B H 0.968591 0.514219 0.174995 0.238 Uiso 1 1 calc GR . . . .
H11C H 0.880475 0.548942 0.200586 0.238 Uiso 1 1 calc GR . . . .
C12 C 0.6491(2) 0.39157(16) 0.24635(18) 0.1068(10) Uani 1 1 d . . . . .
H12A H 0.630917 0.419843 0.278184 0.160 Uiso 1 1 calc GR . . . .
H12B H 0.647469 0.351914 0.264400 0.160 Uiso 1 1 calc GR . . . .
H12C H 0.601469 0.394342 0.204364 0.160 Uiso 1 1 calc GR . . . .
O3 O 0.43702(7) 0.32192(5) 0.47788(6) 0.0358(2) Uani 1 1 d . . . . .
O4 O 0.81104(7) 0.28759(5) 0.41237(6) 0.0361(3) Uani 1 1 d . . . . .
O5 O 0.67396(8) 0.49212(5) 0.41958(6) 0.0456(3) Uani 1 1 d . . . . .
O6 O 0.26222(8) 0.49405(5) 0.34157(6) 0.0458(3) Uani 1 1 d . . . . .
O7 O 0.54459(10) 0.55079(6) 0.19985(6) 0.0512(3) Uani 1 1 d . . . . .
O8 O 0.22215(8) 0.41266(5) 0.08835(6) 0.0449(3) Uani 1 1 d . . . . .
O9 O 0.59536(8) 0.38637(5) 0.04158(6) 0.0400(3) Uani 1 1 d . . . . .
O10 O 0.36105(8) 0.20359(5) 0.10345(6) 0.0380(3) Uani 1 1 d . . . . .
O11 O 0.76143(8) 0.20939(6) 0.17429(5) 0.0424(3) Uani 1 1 d . . . . .
O12 O 0.50038(8) 0.14895(5) 0.34245(5) 0.0382(3) Uani 1 1 d . . . . .
C13 C 0.52983(10) 0.31169(6) 0.46177(7) 0.0276(3) Uani 1 1 d . . . . .
C14 C 0.56028(11) 0.25730(6) 0.44186(7) 0.0283(3) Uani 1 1 d . . . . .
H14 H 0.515865 0.224932 0.439474 0.034 Uiso 1 1 calc R . . . .
C15 C 0.65454(10) 0.24945(6) 0.42538(7) 0.0272(3) Uani 1 1 d . . . . .
C16 C 0.71891(10) 0.29751(6) 0.42941(7) 0.0286(3) Uani 1 1 d . . . . .
C17 C 0.88503(12) 0.33193(7) 0.42830(9) 0.0404(4) Uani 1 1 d . . . . .
H17A H 0.893303 0.342381 0.475957 0.048 Uiso 1 1 calc R . . . .
H17B H 0.865203 0.367509 0.401506 0.048 Uiso 1 1 calc R . . . .
C18 C 0.98106(13) 0.30761(10) 0.41285(11) 0.0562(5) Uani 1 1 d . . . . .
H18A H 0.972543 0.298741 0.365280 0.084 Uiso 1 1 calc GR . . . .
H18B H 0.998619 0.271713 0.438552 0.084 Uiso 1 1 calc GR . . . .
H18C H 1.034646 0.336501 0.424651 0.084 Uiso 1 1 calc GR . . . .
C19 C 0.68907(11) 0.35147(6) 0.45050(7) 0.0292(3) Uani 1 1 d . . . . .
H19 H 0.733931 0.383674 0.453657 0.035 Uiso 1 1 calc R . . . .
C20 C 0.59494(10) 0.35939(6) 0.46710(7) 0.0276(3) Uani 1 1 d . . . . .
C21 C 0.56492(11) 0.41869(6) 0.49020(7) 0.0301(3) Uani 1 1 d . . . . .
H21A H 0.518337 0.413090 0.521751 0.036 Uiso 1 1 calc R . . . .
H21B H 0.625203 0.438940 0.514160 0.036 Uiso 1 1 calc R . . . .
C22 C 0.51519(11) 0.45679(6) 0.43323(7) 0.0293(3) Uani 1 1 d . . . . .
C23 C 0.57172(12) 0.49199(6) 0.39803(8) 0.0336(3) Uani 1 1 d . . . . .
C24 C 0.73247(15) 0.52895(9) 0.38504(13) 0.0628(6) Uani 1 1 d . . . . .
H24A H 0.712797 0.570379 0.388748 0.075 Uiso 1 1 calc R . . . .
H24B H 0.721463 0.518286 0.337354 0.075 Uiso 1 1 calc R . . . .
C25 C 0.83957(17) 0.52093(12) 0.41534(18) 0.0944(10) Uani 1 1 d . . . . .
H25A H 0.881417 0.543934 0.390530 0.142 Uiso 1 1 calc GR . . . .
H25B H 0.857286 0.479436 0.413796 0.142 Uiso 1 1 calc GR . . . .
H25C H 0.850629 0.534146 0.461678 0.142 Uiso 1 1 calc GR . . . .
C26 C 0.52451(12) 0.52441(7) 0.34383(8) 0.0368(4) Uani 1 1 d . . . . .
H26 H 0.563782 0.547696 0.319837 0.044 Uiso 1 1 calc R . . . .
C27 C 0.42154(12) 0.52352(6) 0.32403(7) 0.0339(3) Uani 1 1 d . . . . .
C28 C 0.36483(12) 0.49114(6) 0.36105(8) 0.0341(3) Uani 1 1 d . . . . .
C29 C 0.20266(13) 0.47608(10) 0.38854(12) 0.0595(5) Uani 1 1 d . . . . .
H29A H 0.228430 0.493658 0.432538 0.071 Uiso 1 1 calc R . . . .
H29B H 0.204461 0.432939 0.393230 0.071 Uiso 1 1 calc R . . . .
C30 C 0.09754(17) 0.49634(16) 0.36335(18) 0.1041(11) Uani 1 1 d . . . . .
H30A H 0.073190 0.479090 0.319545 0.156 Uiso 1 1 calc GR . . . .
H30B H 0.096511 0.539114 0.359689 0.156 Uiso 1 1 calc GR . . . .
H30C H 0.054297 0.484038 0.394361 0.156 Uiso 1 1 calc GR . . . .
C31 C 0.41193(11) 0.45734(6) 0.41453(7) 0.0312(3) Uani 1 1 d . . . . .
H31 H 0.372415 0.434278 0.438572 0.037 Uiso 1 1 calc R . . . .
C32 C 0.37400(14) 0.55559(7) 0.26122(8) 0.0407(4) Uani 1 1 d . . . . .
H32A H 0.409892 0.592897 0.258012 0.049 Uiso 1 1 calc R . . . .
H32B H 0.303517 0.564938 0.263488 0.049 Uiso 1 1 calc R . . . .
C33 C 0.37744(12) 0.51881(6) 0.19973(7) 0.0338(3) Uani 1 1 d . . . . .
C34 C 0.46221(13) 0.51816(7) 0.17028(8) 0.0371(4) Uani 1 1 d . . . . .
C35 C 0.60159(14) 0.58004(8) 0.15674(9) 0.0468(4) Uani 1 1 d . . . . .
H35A H 0.618625 0.551911 0.123676 0.056 Uiso 1 1 calc R . . . .
H35B H 0.664843 0.594980 0.183214 0.056 Uiso 1 1 calc R . . . .
C36 C 0.54354(15) 0.62936(9) 0.12192(10) 0.0515(5) Uani 1 1 d . . . . .
H36A H 0.482805 0.614253 0.093752 0.077 Uiso 1 1 calc GR . . . .
H36B H 0.584395 0.649874 0.094261 0.077 Uiso 1 1 calc GR . . . .
H36C H 0.525038 0.656581 0.154718 0.077 Uiso 1 1 calc GR . . . .
C37 C 0.46498(12) 0.48271(7) 0.11540(8) 0.0356(3) Uani 1 1 d . . . . .
H37 H 0.523180 0.482644 0.095678 0.043 Uiso 1 1 calc R . . . .
C38 C 0.38474(11) 0.44751(6) 0.08888(7) 0.0295(3) Uani 1 1 d . . . . .
C39 C 0.29966(11) 0.44809(6) 0.11806(8) 0.0325(3) Uani 1 1 d . . . . .
C40 C 0.12970(13) 0.41548(10) 0.11124(11) 0.0588(5) Uani 1 1 d . . . . .
H40A H 0.102796 0.455852 0.106991 0.071 Uiso 1 1 calc R . . . .
H40B H 0.138773 0.403668 0.158523 0.071 Uiso 1 1 calc R . . . .
C41 C 0.05898(16) 0.37392(14) 0.06847(14) 0.0849(8) Uani 1 1 d . . . . .
H41A H 0.047907 0.387325 0.022206 0.127 Uiso 1 1 calc GR . . . .
H41B H -0.005022 0.372921 0.084206 0.127 Uiso 1 1 calc GR . . . .
H41C H 0.088216 0.334584 0.071287 0.127 Uiso 1 1 calc GR . . . .
C42 C 0.29631(12) 0.48334(7) 0.17295(8) 0.0346(3) Uani 1 1 d . . . . .
H42 H 0.238014 0.483343 0.192584 0.041 Uiso 1 1 calc R . . . .
C43 C 0.39144(11) 0.40867(6) 0.02986(7) 0.0302(3) Uani 1 1 d . . . . .
H43A H 0.432824 0.428330 0.001191 0.036 Uiso 1 1 calc R . . . .
H43B H 0.323557 0.403051 0.003378 0.036 Uiso 1 1 calc R . . . .
C44 C 0.43665(11) 0.34934(6) 0.05078(7) 0.0282(3) Uani 1 1 d . . . . .
C45 C 0.53926(11) 0.33956(6) 0.05670(7) 0.0305(3) Uani 1 1 d . . . . .
C46 C 0.69948(12) 0.37820(8) 0.04330(10) 0.0460(4) Uani 1 1 d . . . . .
H46A H 0.710754 0.346186 0.012866 0.055 Uiso 1 1 calc R . . . .
H46B H 0.733439 0.367976 0.088840 0.055 Uiso 1 1 calc R . . . .
C47 C 0.73968(15) 0.43501(9) 0.02171(13) 0.0635(6) Uani 1 1 d . . . . .
H47A H 0.706258 0.444269 -0.023676 0.095 Uiso 1 1 calc GR . . . .
H47B H 0.811877 0.431363 0.022935 0.095 Uiso 1 1 calc GR . . . .
H47C H 0.727072 0.466409 0.051799 0.095 Uiso 1 1 calc GR . . . .
C48 C 0.57952(11) 0.28484(7) 0.07612(7) 0.0316(3) Uani 1 1 d . . . . .
H48 H 0.649316 0.278471 0.079147 0.038 Uiso 1 1 calc R . . . .
C49 C 0.51915(11) 0.23936(6) 0.09117(7) 0.0292(3) Uani 1 1 d . . . . .
C50 C 0.41714(11) 0.24959(6) 0.08679(7) 0.0293(3) Uani 1 1 d . . . . .
C51 C 0.25920(11) 0.21460(7) 0.10881(8) 0.0361(3) Uani 1 1 d . . . . .
H51A H 0.219766 0.225457 0.064943 0.043 Uiso 1 1 calc R . . . .
H51B H 0.255289 0.247048 0.140324 0.043 Uiso 1 1 calc R . . . .
C52 C 0.21924(14) 0.15901(8) 0.13360(9) 0.0489(4) Uani 1 1 d . . . . .
H52A H 0.227823 0.126725 0.103578 0.073 Uiso 1 1 calc GR . . . .
H52B H 0.147970 0.163845 0.135049 0.073 Uiso 1 1 calc GR . . . .
H52C H 0.255893 0.150257 0.178323 0.073 Uiso 1 1 calc GR . . . .
C53 C 0.37670(11) 0.30394(6) 0.06607(7) 0.0294(3) Uani 1 1 d . . . . .
H53 H 0.306735 0.310081 0.062328 0.035 Uiso 1 1 calc R . . . .
C54 C 0.56497(12) 0.18048(6) 0.11350(7) 0.0322(3) Uani 1 1 d . . . . .
H54A H 0.622509 0.172853 0.091088 0.039 Uiso 1 1 calc R . . . .
H54B H 0.514790 0.149250 0.100293 0.039 Uiso 1 1 calc R . . . .
C55 C 0.59996(11) 0.17879(6) 0.18826(7) 0.0298(3) Uani 1 1 d . . . . .
C56 C 0.69660(11) 0.19543(6) 0.21730(7) 0.0316(3) Uani 1 1 d . . . . .
C57 C 0.86525(14) 0.21172(12) 0.20097(10) 0.0606(6) Uani 1 1 d . . . . .
H57A H 0.888559 0.173292 0.220143 0.073 Uiso 1 1 calc R . . . .
H57B H 0.878374 0.241538 0.236612 0.073 Uiso 1 1 calc R . . . .
C58 C 0.91980(17) 0.22741(17) 0.14537(11) 0.0931(10) Uani 1 1 d . . . . .
H58A H 0.915270 0.194764 0.113881 0.140 Uiso 1 1 calc GR . . . .
H58B H 0.990275 0.235308 0.163731 0.140 Uiso 1 1 calc GR . . . .
H58C H 0.889304 0.262360 0.122346 0.140 Uiso 1 1 calc GR . . . .
C59 C 0.72381(11) 0.19847(6) 0.28614(7) 0.0310(3) Uani 1 1 d . . . . .
H59 H 0.789515 0.210787 0.305243 0.037 Uiso 1 1 calc R . . . .
C60 C 0.65689(11) 0.18388(6) 0.32754(7) 0.0283(3) Uani 1 1 d . . . . .
C61 C 0.56154(11) 0.16513(6) 0.29853(7) 0.0303(3) Uani 1 1 d . . . . .
C62 C 0.40168(12) 0.12895(7) 0.31662(8) 0.0385(4) Uani 1 1 d . . . . .
H62A H 0.403943 0.094127 0.288120 0.046 Uiso 1 1 calc R . . . .
H62B H 0.362722 0.160007 0.289777 0.046 Uiso 1 1 calc R . . . .
C63 C 0.35466(14) 0.11370(9) 0.37571(9) 0.0491(4) Uani 1 1 d . . . . .
H63A H 0.286451 0.099302 0.360345 0.074 Uiso 1 1 calc GR . . . .
H63B H 0.352503 0.148637 0.403234 0.074 Uiso 1 1 calc GR . . . .
H63C H 0.394414 0.083251 0.402019 0.074 Uiso 1 1 calc GR . . . .
C64 C 0.53336(11) 0.16309(6) 0.22985(7) 0.0320(3) Uani 1 1 d . . . . .
H64 H 0.467613 0.150784 0.210842 0.038 Uiso 1 1 calc R . . . .
C65 C 0.68589(11) 0.19031(6) 0.40245(7) 0.0295(3) Uani 1 1 d . . . . .
H65A H 0.653486 0.158946 0.424417 0.035 Uiso 1 1 calc R . . . .
H65B H 0.759277 0.185847 0.415713 0.035 Uiso 1 1 calc R . . . .
C66 C 0.36319(11) 0.27746(7) 0.46252(8) 0.0370(3) Uani 1 1 d . . . . .
H66A H 0.382226 0.242656 0.490814 0.044 Uiso 1 1 calc R . . . .
H66B H 0.356816 0.265601 0.415388 0.044 Uiso 1 1 calc R . . . .
C67 C 0.26560(12) 0.30210(9) 0.47522(10) 0.0486(4) Uani 1 1 d . . . . .
H67A H 0.246328 0.335666 0.445864 0.073 Uiso 1 1 calc GR . . . .
H67B H 0.273324 0.314731 0.521656 0.073 Uiso 1 1 calc GR . . . .
H67C H 0.213593 0.271935 0.466396 0.073 Uiso 1 1 calc GR . . . .

loop_
_atom_site_aniso_label
_atom_site_aniso_U_11
_atom_site_aniso_U_22
_atom_site_aniso_U_33
_atom_site_aniso_U_23
_atom_site_aniso_U_13
_atom_site_aniso_U_12
O1 0.0590(8) 0.0441(7) 0.0608(8) -0.0043(6) 0.0086(6) -0.0044(6)
C1 0.0551(11) 0.0431(10) 0.0483(10) -0.0056(8) 0.0054(8) -0.0007(8)
C2 0.0818(16) 0.0463(11) 0.0788(16) 0.0033(10) 0.0154(12) 0.0098(11)
C3 0.110(2) 0.0398(11) 0.0747(16) 0.0067(10) 0.0096(14) -0.0110(12)
C4 0.0772(14) 0.0496(11) 0.0431(10) 0.0031(8) 0.0022(9) -0.0155(10)
C5 0.0797(17) 0.104(2) 0.0741(17) 0.0089(15) 0.0096(13) -0.0314(15)
C6 0.0659(14) 0.0508(12) 0.0976(18) -0.0084(12) 0.0199(13) -0.0093(10)
O2 0.0643(10) 0.0508(9) 0.1547(19) -0.0107(10) 0.0228(11) -0.0047(8)
C7 0.0812(16) 0.0604(14) 0.0674(14) -0.0047(11) 0.0053(12) 0.0031(12)
C8 0.125(3) 0.106(3) 0.114(3) 0.035(2) 0.021(2) 0.043(2)
C9 0.0695(19) 0.152(4) 0.125(3) -0.005(3) 0.0078(18) 0.032(2)
C10 0.0574(14) 0.0770(17) 0.124(2) -0.0336(16) 0.0112(14) -0.0115(13)
C11 0.130(3) 0.091(3) 0.269(6) -0.047(3) 0.074(4) -0.062(2)
C12 0.105(2) 0.104(2) 0.113(3) 0.003(2) 0.026(2) -0.0266(19)
O3 0.0286(5) 0.0339(6) 0.0466(6) -0.0058(5) 0.0112(5) 0.0004(4)
O4 0.0278(5) 0.0371(6) 0.0448(6) -0.0059(5) 0.0098(5) 0.0016(4)
O5 0.0341(6) 0.0445(7) 0.0588(8) 0.0120(6) 0.0104(5) -0.0015(5)
O6 0.0347(6) 0.0429(6) 0.0562(7) 0.0054(5) -0.0014(5) 0.0062(5)
O7 0.0626(8) 0.0533(7) 0.0367(6) -0.0043(5) 0.0064(6) -0.0274(6)
O8 0.0314(6) 0.0494(7) 0.0540(7) -0.0165(6) 0.0080(5) -0.0055(5)
O9 0.0325(6) 0.0338(6) 0.0543(7) 0.0103(5) 0.0092(5) -0.0009(4)
O10 0.0352(6) 0.0297(5) 0.0478(6) 0.0088(5) 0.0042(5) -0.0031(4)
O11 0.0359(6) 0.0590(7) 0.0324(6) 0.0068(5) 0.0066(5) 0.0016(5)
O12 0.0372(6) 0.0467(6) 0.0306(6) -0.0019(5) 0.0059(4) -0.0087(5)
C13 0.0253(7) 0.0306(7) 0.0265(7) -0.0013(6) 0.0040(5) 0.0028(5)
C14 0.0292(7) 0.0267(7) 0.0279(7) -0.0010(6) 0.0020(6) -0.0004(6)
C15 0.0304(7) 0.0277(7) 0.0222(7) -0.0003(5) 0.0010(5) 0.0038(6)
C16 0.0256(7) 0.0319(7) 0.0281(7) 0.0000(6) 0.0040(6) 0.0033(6)
C17 0.0299(8) 0.0422(9) 0.0500(10) -0.0015(7) 0.0097(7) -0.0029(7)
C18 0.0316(9) 0.0676(13) 0.0716(13) -0.0014(10) 0.0152(9) 0.0022(8)
C19 0.0292(7) 0.0270(7) 0.0306(7) -0.0007(6) 0.0035(6) -0.0006(6)
C20 0.0299(7) 0.0262(7) 0.0255(7) -0.0007(5) 0.0019(5) 0.0034(5)
C21 0.0340(8) 0.0271(7) 0.0288(7) -0.0031(6) 0.0048(6) 0.0025(6)
C22 0.0352(8) 0.0240(7) 0.0289(7) -0.0041(6) 0.0061(6) 0.0045(6)
C23 0.0355(8) 0.0296(7) 0.0366(8) -0.0026(6) 0.0084(6) 0.0031(6)
C24 0.0485(11) 0.0526(12) 0.0910(16) 0.0178(11) 0.0228(11) -0.0052(9)
C25 0.0465(13) 0.0756(17) 0.164(3) 0.0329(18) 0.0271(15) -0.0089(12)
C26 0.0477(9) 0.0292(8) 0.0356(8) 0.0003(6) 0.0129(7) 0.0029(7)
C27 0.0491(9) 0.0227(7) 0.0292(8) -0.0044(6) 0.0051(6) 0.0076(6)
C28 0.0361(8) 0.0265(7) 0.0374(8) -0.0053(6) 0.0006(6) 0.0047(6)
C29 0.0348(10) 0.0632(13) 0.0785(14) 0.0098(11) 0.0047(9) 0.0033(9)
C30 0.0378(12) 0.133(3) 0.140(3) 0.038(2) 0.0111(14) 0.0162(14)
C31 0.0349(8) 0.0253(7) 0.0338(8) -0.0022(6) 0.0071(6) 0.0035(6)
C32 0.0602(11) 0.0262(7) 0.0335(8) -0.0018(6) 0.0028(7) 0.0096(7)
C33 0.0477(9) 0.0221(7) 0.0296(8) 0.0017(6) 0.0014(6) 0.0048(6)
C34 0.0469(9) 0.0314(8) 0.0318(8) 0.0020(6) 0.0039(7) -0.0106(7)
C35 0.0559(11) 0.0420(9) 0.0445(10) -0.0099(8) 0.0141(8) -0.0222(8)
C36 0.0541(11) 0.0507(11) 0.0505(11) -0.0050(8) 0.0118(9) -0.0114(9)
C37 0.0420(9) 0.0340(8) 0.0313(8) 0.0011(6) 0.0072(6) -0.0071(7)
C38 0.0358(8) 0.0224(7) 0.0294(7) 0.0030(6) 0.0033(6) 0.0020(6)
C39 0.0316(8) 0.0269(7) 0.0369(8) -0.0011(6) 0.0005(6) 0.0021(6)
C40 0.0328(9) 0.0780(14) 0.0664(13) -0.0181(11) 0.0107(9) -0.0065(9)
C41 0.0416(11) 0.115(2) 0.0981(19) -0.0383(17) 0.0138(12) -0.0254(13)
C42 0.0361(8) 0.0311(8) 0.0365(8) 0.0007(6) 0.0069(6) 0.0078(6)
C43 0.0353(8) 0.0258(7) 0.0285(7) 0.0011(6) 0.0034(6) 0.0018(6)
C44 0.0337(7) 0.0260(7) 0.0240(7) -0.0008(5) 0.0028(6) 0.0012(6)
C45 0.0331(8) 0.0293(7) 0.0292(7) 0.0016(6) 0.0057(6) -0.0020(6)
C46 0.0337(9) 0.0466(10) 0.0589(11) 0.0118(8) 0.0119(8) 0.0003(7)
C47 0.0437(11) 0.0555(12) 0.0952(17) 0.0207(11) 0.0231(11) -0.0039(9)
C48 0.0313(7) 0.0346(8) 0.0288(7) 0.0019(6) 0.0049(6) 0.0039(6)
C49 0.0360(8) 0.0277(7) 0.0225(7) -0.0001(5) 0.0019(6) 0.0035(6)
C50 0.0352(8) 0.0260(7) 0.0257(7) 0.0003(5) 0.0025(6) -0.0033(6)
C51 0.0350(8) 0.0396(8) 0.0327(8) 0.0023(6) 0.0032(6) -0.0054(7)
C52 0.0469(10) 0.0520(10) 0.0449(10) 0.0129(8) 0.0007(8) -0.0156(8)
C53 0.0300(7) 0.0294(7) 0.0276(7) -0.0004(6) 0.0019(6) 0.0010(6)
C54 0.0388(8) 0.0284(7) 0.0282(7) -0.0005(6) 0.0028(6) 0.0061(6)
C55 0.0373(8) 0.0235(7) 0.0278(7) 0.0005(5) 0.0034(6) 0.0071(6)
C56 0.0358(8) 0.0281(7) 0.0312(8) 0.0027(6) 0.0065(6) 0.0065(6)
C57 0.0406(10) 0.1025(17) 0.0389(10) 0.0036(10) 0.0074(8) -0.0089(10)
C58 0.0482(12) 0.185(3) 0.0483(13) 0.0090(16) 0.0135(10) -0.0244(16)
C59 0.0313(7) 0.0279(7) 0.0326(8) 0.0007(6) 0.0023(6) 0.0045(6)
C60 0.0340(8) 0.0212(6) 0.0286(7) -0.0003(5) 0.0030(6) 0.0072(6)
C61 0.0353(8) 0.0250(7) 0.0309(8) -0.0003(6) 0.0069(6) 0.0036(6)
C62 0.0365(8) 0.0389(8) 0.0389(9) -0.0054(7) 0.0038(7) -0.0060(7)
C63 0.0485(10) 0.0518(10) 0.0485(10) -0.0065(8) 0.0127(8) -0.0179(8)
C64 0.0353(8) 0.0265(7) 0.0323(8) -0.0012(6) 0.0009(6) 0.0012(6)
C65 0.0323(7) 0.0272(7) 0.0281(7) 0.0005(6) 0.0028(6) 0.0057(6)
C66 0.0311(8) 0.0404(8) 0.0395(9) -0.0015(7) 0.0069(6) -0.0057(6)
C67 0.0310(8) 0.0554(11) 0.0613(12) 0.0071(9) 0.0130(8) 0.0005(8)

loop_
_atom_type_symbol
_atom_type_description
_atom_type_scat_dispersion_real
_atom_type_scat_dispersion_imag
_atom_type_scat_source
C C 0.0148 0.0070 'International Tables Vol C Tables 4.2.6.8 and 6.1.1.4'
H H 0.0000 0.0000 'International Tables Vol C Tables 4.2.6.8 and 6.1.1.4'
O O 0.0412 0.0250 'International Tables Vol C Tables 4.2.6.8 and 6.1.1.4'

loop_
_geom_angle_atom_site_label_1
_geom_angle_atom_site_label_2
_geom_angle_atom_site_label_3
_geom_angle
_geom_angle_site_symmetry_1
_geom_angle_site_symmetry_3
_geom_angle_publ_flag
C1 O1 C4 107.60(16) . . ?
O1 C1 C6 116.72(17) . . ?
C2 C1 O1 109.38(19) . . ?
C2 C1 C6 133.8(2) . . ?
C1 C2 H2 126.9 . . ?
C1 C2 C3 106.3(2) . . ?
C3 C2 H2 126.9 . . ?
C2 C3 H3 125.9 . . ?
C4 C3 C2 108.3(2) . . ?
C4 C3 H3 125.9 . . ?
O1 C4 C5 117.1(2) . . ?
C3 C4 O1 108.4(2) . . ?
C3 C4 C5 134.5(2) . . ?
C4 C5 H5A 109.5 . . ?
C4 C5 H5B 109.5 . . ?
C4 C5 H5C 109.5 . . ?
H5A C5 H5B 109.5 . . ?
H5A C5 H5C 109.5 . . ?
H5B C5 H5C 109.5 . . ?
C1 C6 H6A 109.5 . . ?
C1 C6 H6B 109.5 . . ?
C1 C6 H6C 109.5 . . ?
H6A C6 H6B 109.5 . . ?
H6A C6 H6C 109.5 . . ?
H6B C6 H6C 109.5 . . ?
C7 O2 C10 109.4(2) . . ?
O2 C7 C12 117.7(2) . . ?
C8 C7 O2 108.0(3) . . ?
C8 C7 C12 134.3(3) . . ?
C7 C8 H8 126.3 . . ?
C7 C8 C9 107.4(3) . . ?
C9 C8 H8 126.3 . . ?
C8 C9 H9 126.2 . . ?
C10 C9 C8 107.7(3) . . ?
C10 C9 H9 126.2 . . ?
O2 C10 C11 118.0(3) . . ?
C9 C10 O2 107.6(3) . . ?
C9 C10 C11 134.4(3) . . ?
C10 C11 H11A 109.5 . . ?
C10 C11 H11B 109.5 . . ?
C10 C11 H11C 109.5 . . ?
H11A C11 H11B 109.5 . . ?
H11A C11 H11C 109.5 . . ?
H11B C11 H11C 109.5 . . ?
C7 C12 H12A 109.5 . . ?
C7 C12 H12B 109.5 . . ?
C7 C12 H12C 109.5 . . ?
H12A C12 H12B 109.5 . . ?
H12A C12 H12C 109.5 . . ?
H12B C12 H12C 109.5 . . ?
C13 O3 C66 117.69(12) . . ?
C16 O4 C17 117.50(12) . . ?
C23 O5 C24 117.45(14) . . ?
C28 O6 C29 117.28(14) . . ?
C34 O7 C35 117.57(13) . . ?
C39 O8 C40 118.60(13) . . ?
C45 O9 C46 118.69(12) . . ?
C50 O10 C51 118.10(12) . . ?
C56 O11 C57 117.68(13) . . ?
C61 O12 C62 118.77(12) . . ?
O3 C13 C14 123.58(13) . . ?
O3 C13 C20 116.27(12) . . ?
C14 C13 C20 120.14(13) . . ?
C13 C14 H14 119.3 . . ?
C15 C14 C13 121.31(13) . . ?
C15 C14 H14 119.3 . . ?
C14 C15 C16 118.51(13) . . ?
C14 C15 C65 120.75(13) . . ?
C16 C15 C65 120.73(13) . . ?
O4 C16 C15 116.33(12) . . ?
O4 C16 C19 123.60(13) . . ?
C19 C16 C15 120.06(13) . . ?
O4 C17 H17A 110.3 . . ?
O4 C17 H17B 110.3 . . ?
O4 C17 C18 107.01(14) . . ?
H17A C17 H17B 108.6 . . ?
C18 C17 H17A 110.3 . . ?
C18 C17 H17B 110.3 . . ?
C17 C18 H18A 109.5 . . ?
C17 C18 H18B 109.5 . . ?
C17 C18 H18C 109.5 . . ?
H18A C18 H18B 109.5 . . ?
H18A C18 H18C 109.5 . . ?
H18B C18 H18C 109.5 . . ?
C16 C19 H19 119.2 . . ?
C16 C19 C20 121.51(13) . . ?
C20 C19 H19 119.2 . . ?
C13 C20 C21 121.37(13) . . ?
C19 C20 C13 118.44(13) . . ?
C19 C20 C21 120.19(13) . . ?
C20 C21 H21A 109.1 . . ?
C20 C21 H21B 109.1 . . ?
H21A C21 H21B 107.8 . . ?
C22 C21 C20 112.49(12) . . ?
C22 C21 H21A 109.1 . . ?
C22 C21 H21B 109.1 . . ?
C23 C22 C21 121.15(13) . . ?
C31 C22 C21 120.48(13) . . ?
C31 C22 C23 118.37(14) . . ?
O5 C23 C22 116.84(13) . . ?
O5 C23 C26 123.16(14) . . ?
C26 C23 C22 120.00(15) . . ?
O5 C24 H24A 110.1 . . ?
O5 C24 H24B 110.1 . . ?
O5 C24 C25 108.12(18) . . ?
H24A C24 H24B 108.4 . . ?
C25 C24 H24A 110.1 . . ?
C25 C24 H24B 110.1 . . ?
C24 C25 H25A 109.5 . . ?
C24 C25 H25B 109.5 . . ?
C24 C25 H25C 109.5 . . ?
H25A C25 H25B 109.5 . . ?
H25A C25 H25C 109.5 . . ?
H25B C25 H25C 109.5 . . ?
C23 C26 H26 119.3 . . ?
C27 C26 C23 121.47(15) . . ?
C27 C26 H26 119.3 . . ?
C26 C27 C28 118.64(14) . . ?
C26 C27 C32 119.58(15) . . ?
C28 C27 C32 121.72(15) . . ?
O6 C28 C27 116.60(14) . . ?
O6 C28 C31 123.30(15) . . ?
C27 C28 C31 120.09(14) . . ?
O6 C29 H29A 110.2 . . ?
O6 C29 H29B 110.2 . . ?
O6 C29 C30 107.49(19) . . ?
H29A C29 H29B 108.5 . . ?
C30 C29 H29A 110.2 . . ?
C30 C29 H29B 110.2 . . ?
C29 C30 H30A 109.5 . . ?
C29 C30 H30B 109.5 . . ?
C29 C30 H30C 109.5 . . ?
H30A C30 H30B 109.5 . . ?
H30A C30 H30C 109.5 . . ?
H30B C30 H30C 109.5 . . ?
C22 C31 C28 121.29(14) . . ?
C22 C31 H31 119.4 . . ?
C28 C31 H31 119.4 . . ?
C27 C32 H32A 109.4 . . ?
C27 C32 H32B 109.4 . . ?
C27 C32 C33 111.19(12) . . ?
H32A C32 H32B 108.0 . . ?
C33 C32 H32A 109.4 . . ?
C33 C32 H32B 109.4 . . ?
C34 C33 C32 120.99(15) . . ?
C34 C33 C42 118.64(14) . . ?
C42 C33 C32 120.33(15) . . ?
O7 C34 C33 118.04(14) . . ?
O7 C34 C37 121.83(15) . . ?
C37 C34 C33 120.02(14) . . ?
O7 C35 H35A 109.6 . . ?
O7 C35 H35B 109.6 . . ?
O7 C35 C36 110.44(16) . . ?
H35A C35 H35B 108.1 . . ?
C36 C35 H35A 109.6 . . ?
C36 C35 H35B 109.6 . . ?
C35 C36 H36A 109.5 . . ?
C35 C36 H36B 109.5 . . ?
C35 C36 H36C 109.5 . . ?
H36A C36 H36B 109.5 . . ?
H36A C36 H36C 109.5 . . ?
H36B C36 H36C 109.5 . . ?
C34 C37 H37 119.3 . . ?
C38 C37 C34 121.40(15) . . ?
C38 C37 H37 119.3 . . ?
C37 C38 C39 118.83(14) . . ?
C37 C38 C43 119.78(14) . . ?
C39 C38 C43 121.38(13) . . ?
O8 C39 C38 115.60(13) . . ?
O8 C39 C42 124.25(14) . . ?
C42 C39 C38 120.15(14) . . ?
O8 C40 H40A 110.4 . . ?
O8 C40 H40B 110.4 . . ?
O8 C40 C41 106.76(17) . . ?
H40A C40 H40B 108.6 . . ?
C41 C40 H40A 110.4 . . ?
C41 C40 H40B 110.4 . . ?
C40 C41 H41A 109.5 . . ?
C40 C41 H41B 109.5 . . ?
C40 C41 H41C 109.5 . . ?
H41A C41 H41B 109.5 . . ?
H41A C41 H41C 109.5 . . ?
H41B C41 H41C 109.5 . . ?
C33 C42 H42 119.5 . . ?
C39 C42 C33 120.97(15) . . ?
C39 C42 H42 119.5 . . ?
C38 C43 H43A 109.2 . . ?
C38 C43 H43B 109.2 . . ?
C38 C43 C44 112.22(12) . . ?
H43A C43 H43B 107.9 . . ?
C44 C43 H43A 109.2 . . ?
C44 C43 H43B 109.2 . . ?
C45 C44 C43 120.98(13) . . ?
C53 C44 C43 120.45(13) . . ?
C53 C44 C45 118.55(13) . . ?
O9 C45 C44 116.08(13) . . ?
O9 C45 C48 123.70(13) . . ?
C48 C45 C44 120.21(13) . . ?
O9 C46 H46A 110.3 . . ?
O9 C46 H46B 110.3 . . ?
O9 C46 C47 106.96(14) . . ?
H46A C46 H46B 108.6 . . ?
C47 C46 H46A 110.3 . . ?
C47 C46 H46B 110.3 . . ?
C46 C47 H47A 109.5 . . ?
C46 C47 H47B 109.5 . . ?
C46 C47 H47C 109.5 . . ?
H47A C47 H47B 109.5 . . ?
H47A C47 H47C 109.5 . . ?
H47B C47 H47C 109.5 . . ?
C45 C48 H48 119.5 . . ?
C49 C48 C45 121.07(14) . . ?
C49 C48 H48 119.5 . . ?
C48 C49 C50 118.66(13) . . ?
C48 C49 C54 120.15(13) . . ?
C50 C49 C54 121.18(13) . . ?
O10 C50 C49 116.41(12) . . ?
O10 C50 C53 123.41(13) . . ?
C49 C50 C53 120.18(13) . . ?
O10 C51 H51A 110.3 . . ?
O10 C51 H51B 110.3 . . ?
O10 C51 C52 106.87(13) . . ?
H51A C51 H51B 108.6 . . ?
C52 C51 H51A 110.3 . . ?
C52 C51 H51B 110.3 . . ?
C51 C52 H52A 109.5 . . ?
C51 C52 H52B 109.5 . . ?
C51 C52 H52C 109.5 . . ?
H52A C52 H52B 109.5 . . ?
H52A C52 H52C 109.5 . . ?
H52B C52 H52C 109.5 . . ?
C44 C53 C50 121.29(14) . . ?
C44 C53 H53 119.4 . . ?
C50 C53 H53 119.4 . . ?
C49 C54 H54A 109.4 . . ?
C49 C54 H54B 109.4 . . ?
C49 C54 C55 111.27(12) . . ?
H54A C54 H54B 108.0 . . ?
C55 C54 H54A 109.4 . . ?
C55 C54 H54B 109.4 . . ?
C56 C55 C54 121.52(14) . . ?
C56 C55 C64 118.35(13) . . ?
C64 C55 C54 120.05(13) . . ?
O11 C56 C55 116.67(13) . . ?
O11 C56 C59 123.09(14) . . ?
C59 C56 C55 120.23(14) . . ?
O11 C57 H57A 110.1 . . ?
O11 C57 H57B 110.1 . . ?
O11 C57 C58 107.95(16) . . ?
H57A C57 H57B 108.4 . . ?
C58 C57 H57A 110.1 . . ?
C58 C57 H57B 110.1 . . ?
C57 C58 H58A 109.5 . . ?
C57 C58 H58B 109.5 . . ?
C57 C58 H58C 109.5 . . ?
H58A C58 H58B 109.5 . . ?
H58A C58 H58C 109.5 . . ?
H58B C58 H58C 109.5 . . ?
C56 C59 H59 119.3 . . ?
C60 C59 C56 121.38(14) . . ?
C60 C59 H59 119.3 . . ?
C59 C60 C61 118.34(13) . . ?
C59 C60 C65 120.80(13) . . ?
C61 C60 C65 120.83(13) . . ?
O12 C61 C60 115.36(13) . . ?
O12 C61 C64 124.14(13) . . ?
C64 C61 C60 120.50(14) . . ?
O12 C62 H62A 110.4 . . ?
O12 C62 H62B 110.4 . . ?
O12 C62 C63 106.46(13) . . ?
H62A C62 H62B 108.6 . . ?
C63 C62 H62A 110.4 . . ?
C63 C62 H62B 110.4 . . ?
C62 C63 H63A 109.5 . . ?
C62 C63 H63B 109.5 . . ?
C62 C63 H63C 109.5 . . ?
H63A C63 H63B 109.5 . . ?
H63A C63 H63C 109.5 . . ?
H63B C63 H63C 109.5 . . ?
C55 C64 H64 119.4 . . ?
C61 C64 C55 121.13(14) . . ?
C61 C64 H64 119.4 . . ?
C15 C65 C60 111.22(11) . . ?
C15 C65 H65A 109.4 . . ?
C15 C65 H65B 109.4 . . ?
C60 C65 H65A 109.4 . . ?
C60 C65 H65B 109.4 . . ?
H65A C65 H65B 108.0 . . ?
O3 C66 H66A 110.2 . . ?
O3 C66 H66B 110.2 . . ?
O3 C66 C67 107.62(14) . . ?
H66A C66 H66B 108.5 . . ?
C67 C66 H66A 110.2 . . ?
C67 C66 H66B 110.2 . . ?
C66 C67 H67A 109.5 . . ?
C66 C67 H67B 109.5 . . ?
C66 C67 H67C 109.5 . . ?
H67A C67 H67B 109.5 . . ?
H67A C67 H67C 109.5 . . ?
H67B C67 H67C 109.5 . . ?

loop_
_geom_bond_atom_site_label_1
_geom_bond_atom_site_label_2
_geom_bond_distance
_geom_bond_site_symmetry_2
_geom_bond_publ_flag
O1 C1 1.370(2) . ?
O1 C4 1.372(2) . ?
C1 C2 1.335(3) . ?
C1 C6 1.474(3) . ?
C2 H2 0.9500 . ?
C2 C3 1.422(4) . ?
C3 H3 0.9500 . ?
C3 C4 1.327(3) . ?
C4 C5 1.474(3) . ?
C5 H5A 0.9800 . ?
C5 H5B 0.9800 . ?
C5 H5C 0.9800 . ?
C6 H6A 0.9800 . ?
C6 H6B 0.9800 . ?
C6 H6C 0.9800 . ?
O2 C7 1.352(3) . ?
O2 C10 1.360(3) . ?
C7 C8 1.305(4) . ?
C7 C12 1.461(4) . ?
C8 H8 0.9500 . ?
C8 C9 1.427(5) . ?
C9 H9 0.9500 . ?
C9 C10 1.305(5) . ?
C10 C11 1.469(5) . ?
C11 H11A 0.9800 . ?
C11 H11B 0.9800 . ?
C11 H11C 0.9800 . ?
C12 H12A 0.9800 . ?
C12 H12B 0.9800 . ?
C12 H12C 0.9800 . ?
O3 C13 1.3791(17) . ?
O3 C66 1.4221(18) . ?
O4 C16 1.3767(17) . ?
O4 C17 1.4228(19) . ?
O5 C23 1.3792(19) . ?
O5 C24 1.429(2) . ?
O6 C28 1.3805(19) . ?
O6 C29 1.423(2) . ?
O7 C34 1.3891(19) . ?
O7 C35 1.438(2) . ?
O8 C39 1.3792(18) . ?
O8 C40 1.418(2) . ?
O9 C45 1.3802(18) . ?
O9 C46 1.4206(19) . ?
O10 C50 1.3763(17) . ?
O10 C51 1.4296(19) . ?
O11 C56 1.3892(19) . ?
O11 C57 1.418(2) . ?
O12 C61 1.3792(18) . ?
O12 C62 1.4247(18) . ?
C13 C14 1.393(2) . ?
C13 C20 1.395(2) . ?
C14 H14 0.9500 . ?
C14 C15 1.393(2) . ?
C15 C16 1.397(2) . ?
C15 C65 1.5161(19) . ?
C16 C19 1.390(2) . ?
C17 H17A 0.9900 . ?
C17 H17B 0.9900 . ?
C17 C18 1.503(2) . ?
C18 H18A 0.9800 . ?
C18 H18B 0.9800 . ?
C18 H18C 0.9800 . ?
C19 H19 0.9500 . ?
C19 C20 1.393(2) . ?
C20 C21 1.5145(19) . ?
C21 H21A 0.9900 . ?
C21 H21B 0.9900 . ?
C21 C22 1.513(2) . ?
C22 C23 1.398(2) . ?
C22 C31 1.386(2) . ?
C23 C26 1.390(2) . ?
C24 H24A 0.9900 . ?
C24 H24B 0.9900 . ?
C24 C25 1.486(3) . ?
C25 H25A 0.9800 . ?
C25 H25B 0.9800 . ?
C25 H25C 0.9800 . ?
C26 H26 0.9500 . ?
C26 C27 1.384(2) . ?
C27 C28 1.387(2) . ?
C27 C32 1.518(2) . ?
C28 C31 1.396(2) . ?
C29 H29A 0.9900 . ?
C29 H29B 0.9900 . ?
C29 C30 1.501(3) . ?
C30 H30A 0.9800 . ?
C30 H30B 0.9800 . ?
C30 H30C 0.9800 . ?
C31 H31 0.9500 . ?
C32 H32A 0.9900 . ?
C32 H32B 0.9900 . ?
C32 C33 1.520(2) . ?
C33 C34 1.392(2) . ?
C33 C42 1.398(2) . ?
C34 C37 1.390(2) . ?
C35 H35A 0.9900 . ?
C35 H35B 0.9900 . ?
C35 C36 1.482(3) . ?
C36 H36A 0.9800 . ?
C36 H36B 0.9800 . ?
C36 H36C 0.9800 . ?
C37 H37 0.9500 . ?
C37 C38 1.384(2) . ?
C38 C39 1.393(2) . ?
C38 C43 1.514(2) . ?
C39 C42 1.389(2) . ?
C40 H40A 0.9900 . ?
C40 H40B 0.9900 . ?
C40 C41 1.512(3) . ?
C41 H41A 0.9800 . ?
C41 H41B 0.9800 . ?
C41 H41C 0.9800 . ?
C42 H42 0.9500 . ?
C43 H43A 0.9900 . ?
C43 H43B 0.9900 . ?
C43 C44 1.5174(19) . ?
C44 C45 1.395(2) . ?
C44 C53 1.389(2) . ?
C45 C48 1.393(2) . ?
C46 H46A 0.9900 . ?
C46 H46B 0.9900 . ?
C46 C47 1.505(2) . ?
C47 H47A 0.9800 . ?
C47 H47B 0.9800 . ?
C47 H47C 0.9800 . ?
C48 H48 0.9500 . ?
C48 C49 1.392(2) . ?
C49 C50 1.392(2) . ?
C49 C54 1.5176(19) . ?
C50 C53 1.392(2) . ?
C51 H51A 0.9900 . ?
C51 H51B 0.9900 . ?
C51 C52 1.504(2) . ?
C52 H52A 0.9800 . ?
C52 H52B 0.9800 . ?
C52 H52C 0.9800 . ?
C53 H53 0.9500 . ?
C54 H54A 0.9900 . ?
C54 H54B 0.9900 . ?
C54 C55 1.518(2) . ?
C55 C56 1.393(2) . ?
C55 C64 1.395(2) . ?
C56 C59 1.391(2) . ?
C57 H57A 0.9900 . ?
C57 H57B 0.9900 . ?
C57 C58 1.508(3) . ?
C58 H58A 0.9800 . ?
C58 H58B 0.9800 . ?
C58 H58C 0.9800 . ?
C59 H59 0.9500 . ?
C59 C60 1.390(2) . ?
C60 C61 1.391(2) . ?
C60 C65 1.519(2) . ?
C61 C64 1.389(2) . ?
C62 H62A 0.9900 . ?
C62 H62B 0.9900 . ?
C62 C63 1.506(2) . ?
C63 H63A 0.9800 . ?
C63 H63B 0.9800 . ?
C63 H63C 0.9800 . ?
C64 H64 0.9500 . ?
C65 H65A 0.9900 . ?
C65 H65B 0.9900 . ?
C66 H66A 0.9900 . ?
C66 H66B 0.9900 . ?
C66 C67 1.505(2) . ?
C67 H67A 0.9800 . ?
C67 H67B 0.9800 . ?
C67 H67C 0.9800 . ?
